data_7118762
loop_
_publ_author_name
'Lusi, Matteo'
'Fechine, Pierre B. A.'
'Chen, Kai-Jie'
'Perry, John J.'
'Zaworotko, Michael J.'

_publ_section_title
;
 A rare cationic building block that generates a new type of polyhedral
 network with &quot;cross-linked&quot; pto topology.
;
_journal_issue 22
_journal_name_full 'Chemical communications (Cambridge, England)'
_journal_page_first 4160
_journal_page_last 4162
_journal_paper_doi 10.1039/c5cc10203k
_journal_volume 52
_journal_year 2016
_chemical_formula_sum 'C160 H112 Cu6 F18 N32 Zr3'
_chemical_formula_weight 3479.71
_chemical_name_systematic
;
 ?
;
_chemical_properties_physical Air-sensitive
_space_group_crystal_system cubic
_space_group_IT_number 200
_space_group_name_Hall '-P 2 2 3'
_space_group_name_H-M_alt 'P m -3'
_symmetry_space_group_name_Hall '-P 2 2 3'
_symmetry_space_group_name_H-M 'P m -3'
_atom_sites_solution_hydrogens geom
_audit_creation_method SHELXL-2014
_audit_update_record
;
2016-01-22 deposited with the CCDC.
2016-02-16 downloaded from the CCDC.
;
_cell_angle_alpha 90
_cell_angle_beta 90
_cell_angle_gamma 90
_cell_formula_units_Z 1
_cell_length_a 21.165(2)
_cell_length_b 21.165(2)
_cell_length_c 21.165(2)
_cell_measurement_reflns_used 238
_cell_measurement_temperature 102(2)
_cell_measurement_theta_max 40
_cell_measurement_theta_min 4
_cell_volume 9481.0(16)
_computing_structure_refinement 'SHELXL-2014 (Sheldrick, 2014)'
_diffrn_ambient_temperature 102(2)
_diffrn_measured_fraction_theta_full 0.348
_diffrn_measured_fraction_theta_max 0.998
_diffrn_measurement_device_type 'Bruker D8 Quest'
_diffrn_radiation_type CuK\a
_diffrn_radiation_wavelength 1.54178
_diffrn_reflns_av_R_equivalents 0.1746
_diffrn_reflns_av_unetI/netI 0.1167
_diffrn_reflns_Laue_measured_fraction_full 0.348
_diffrn_reflns_Laue_measured_fraction_max 0.998
_diffrn_reflns_limit_h_max 17
_diffrn_reflns_limit_h_min -15
_diffrn_reflns_limit_k_max 17
_diffrn_reflns_limit_k_min -17
_diffrn_reflns_limit_l_max 17
_diffrn_reflns_limit_l_min -14
_diffrn_reflns_number 17481
_diffrn_reflns_point_group_measured_fraction_full 0.348
_diffrn_reflns_point_group_measured_fraction_max 0.998
_diffrn_reflns_theta_full 67.679
_diffrn_reflns_theta_max 40.042
_diffrn_reflns_theta_min 2.953
_exptl_absorpt_coefficient_mu 1.294
_exptl_absorpt_correction_T_max 0.7479
_exptl_absorpt_correction_T_min 0.4017
_exptl_absorpt_correction_type multi-scan
_exptl_absorpt_process_details sadabs
_exptl_crystal_colour purple
_exptl_crystal_density_diffrn 0.609
_exptl_crystal_description needle
_exptl_crystal_F_000 1752
_refine_diff_density_max 1.114
_refine_diff_density_min -0.712
_refine_diff_density_rms 0.162
_refine_ls_extinction_method none
_refine_ls_goodness_of_fit_ref 1.861
_refine_ls_hydrogen_treatment constr
_refine_ls_matrix_type full
_refine_ls_number_parameters 80
_refine_ls_number_reflns 1090
_refine_ls_number_restraints 82
_refine_ls_restrained_S_all 1.790
_refine_ls_R_factor_all 0.3057
_refine_ls_R_factor_gt 0.2351
_refine_ls_shift/su_max 4.420
_refine_ls_shift/su_mean 0.055
_refine_ls_structure_factor_coef Fsqd
_refine_ls_weighting_details 'w=1/[\s^2^(Fo^2^)+(0.2000P)^2^] where P=(Fo^2^+2Fc^2^)/3'
_refine_ls_weighting_scheme calc
_refine_ls_wR_factor_gt 0.5086
_refine_ls_wR_factor_ref 0.5336
_reflns_Friedel_coverage 0.000
_reflns_number_gt 658
_reflns_number_total 1090
_reflns_threshold_expression 'I > 2\s(I)'
_cod_data_source_file c5cc10203k2.cif
_cod_data_source_block added_by_encifer
_cod_depositor_comments 'Adding full bibliography for 7118758--7118762.cif.'
_cod_original_cell_volume 9481(3)
_cod_database_code 7118762
_shelx_space_group_comment
;
The symmetry employed for this shelxl refinement is uniquely defined
by the following loop, which should always be used as a source of
symmetry information in preference to the above space-group names.
They are only intended as comments.
;
_shelxl_version_number 2014-3

loop_
_space_group_symop_operation_xyz
'x, y, z'
'z, x, y'
'y, z, x'
'-y, -z, x'
'z, -x, -y'
'-y, z, -x'
'-z, -x, y'
'-z, x, -y'
'y, -z, -x'
'-x, -y, z'
'x, -y, -z'
'-x, y, -z'
'-x, -y, -z'
'-z, -x, -y'
'-y, -z, -x'
'y, z, -x'
'-z, x, y'
'y, -z, x'
'z, x, -y'
'z, -x, y'
'-y, z, x'
'x, y, -z'
'-x, y, z'
'x, -y, z'

loop_
_atom_site_label
_atom_site_type_symbol
_atom_site_fract_x
_atom_site_fract_y
_atom_site_fract_z
_atom_site_U_iso_or_equiv
_atom_site_adp_type
_atom_site_occupancy
_atom_site_site_symmetry_order
_atom_site_calc_flag
_atom_site_refinement_flags_posn
_atom_site_refinement_flags_adp
_atom_site_refinement_flags_occupancy
_atom_site_disorder_assembly
_atom_site_disorder_group
Cu1 Cu 0.5000 0.6864(3) 0.0000 0.064(4) Uani 1 4 d S TU P . .
Zr1 Zr 0.5000 0.5000 0.0000 0.299(9) Uani 1 8 d S TU P . .
F1 F 0.5000 0.5902(9) 0.0000 0.032(7) Uani 1 4 d S TU P . .
F2 F 0.5408(10) 0.5000 0.0777(12) 0.145(9) Uani 1 2 d S TU P . .
N1 N 0.5689(5) 0.6992(7) 0.0672(5) 0.058(6) Uani 1 1 d G U . . .
C2 C 0.5884(6) 0.7584(6) 0.0879(5) 0.076(9) Uani 1 1 d G U . . .
H2 H 0.5725 0.7954 0.0681 0.091 Uiso 1 1 calc R U . . .
C3 C 0.6311(6) 0.7635(5) 0.1376(6) 0.081(9) Uani 1 1 d DG U . . .
H3 H 0.6444 0.8039 0.1517 0.098 Uiso 1 1 calc R U . . .
C4 C 0.6544(5) 0.7093(6) 0.1665(5) 0.027(7) Uani 1 1 d DG U . . .
C5 C 0.6349(6) 0.6501(5) 0.1458(6) 0.056(8) Uani 1 1 d G U . . .
H5 H 0.6508 0.6131 0.1656 0.067 Uiso 1 1 calc R U . . .
C6 C 0.5922(6) 0.6450(5) 0.0962(6) 0.044(7) Uani 1 1 d G U . . .
H6 H 0.5789 0.6045 0.0821 0.053 Uiso 1 1 calc R U . . .
C7 C 0.6950(8) 0.7239(10) 0.2172(7) 0.055(8) Uani 1 1 d D U . . .
C8 C 0.6848(11) 0.7710(9) 0.2567(7) 0.095(9) Uani 0.6667 1 d D U P A 1
H8 H 0.6487 0.7971 0.2508 0.114 Uiso 0.6667 1 calc R U P A 1
N8 N 0.6848(11) 0.7710(9) 0.2567(7) 0.095(9) Uani 0.3333 1 d . U P A 2

loop_
_atom_site_aniso_label
_atom_site_aniso_U_11
_atom_site_aniso_U_22
_atom_site_aniso_U_33
_atom_site_aniso_U_23
_atom_site_aniso_U_13
_atom_site_aniso_U_12
Cu1 0.064(4) 0.064(4) 0.064(4) 0.000 0.000 0.000
Zr1 0.299(9) 0.299(9) 0.299(9) 0.000 0.000 0.000
F1 0.032(7) 0.032(7) 0.032(7) 0.000 0.000 0.000
F2 0.145(9) 0.145(9) 0.144(9) 0.000 -0.0003(10) 0.000
N1 0.058(6) 0.058(6) 0.058(6) 0.0001(10) 0.0001(10) 0.0001(10)
C2 0.076(9) 0.076(9) 0.076(9) 0.0000(10) -0.0001(10) -0.0001(10)
C3 0.081(9) 0.081(9) 0.081(9) 0.0000(10) -0.0001(10) 0.0000(10)
C4 0.028(7) 0.027(7) 0.028(7) 0.0000(10) 0.0001(10) 0.0001(10)
C5 0.056(8) 0.056(8) 0.056(8) -0.0001(10) -0.0001(10) 0.0000(10)
C6 0.044(7) 0.044(7) 0.044(7) -0.0001(10) -0.0002(10) 0.0001(10)
C7 0.055(8) 0.055(8) 0.055(8) 0.0000(10) -0.0001(10) 0.0001(10)
C8 0.095(9) 0.095(9) 0.095(9) 0.0000(7) -0.0001(7) 0.0001(7)
N8 0.095(9) 0.095(9) 0.095(9) 0.0000(7) -0.0001(7) 0.0001(7)

loop_
_atom_type_symbol
_atom_type_description
_atom_type_scat_dispersion_real
_atom_type_scat_dispersion_imag
_atom_type_scat_source
C C 0.0181 0.0091 'International Tables Vol C Tables 4.2.6.8 and 6.1.1.4'
H H 0.0000 0.0000 'International Tables Vol C Tables 4.2.6.8 and 6.1.1.4'
N N 0.0311 0.0180 'International Tables Vol C Tables 4.2.6.8 and 6.1.1.4'
F F 0.0727 0.0534 'International Tables Vol C Tables 4.2.6.8 and 6.1.1.4'
Zr Zr -0.1862 2.2449 'International Tables Vol C Tables 4.2.6.8 and 6.1.1.4'
Cu Cu -1.9646 0.5888 'International Tables Vol C Tables 4.2.6.8 and 6.1.1.4'

loop_
_geom_angle_atom_site_label_1
_geom_angle_atom_site_label_2
_geom_angle_atom_site_label_3
_geom_angle
_geom_angle_site_symmetry_1
_geom_angle_site_symmetry_3
F1 Cu1 N1 97.6(5) . .
F1 Cu1 N1 97.6(5) . 12_655
N1 Cu1 N1 164.9(9) . 12_655
F1 Cu1 N1 97.6(5) . 22
N1 Cu1 N1 87.6(7) . 22
N1 Cu1 N1 90.4(7) 12_655 22
F1 Cu1 N1 97.6(5) . 23_655
N1 Cu1 N1 90.4(7) . 23_655
N1 Cu1 N1 87.6(7) 12_655 23_655
N1 Cu1 N1 164.8(9) 22 23_655
F2 Zr1 F2 55.4(14) 13_665 22
F2 Zr1 F2 124.6(14) 13_665 10_665
F2 Zr1 F2 180.0 22 10_665
F2 Zr1 F2 180.0(7) 13_665 .
F2 Zr1 F2 124.6(14) 22 .
F2 Zr1 F2 55.4(14) 10_665 .
F2 Zr1 F1 90.000(1) 13_665 13_665
F2 Zr1 F1 90.0 22 13_665
F2 Zr1 F1 90.0 10_665 13_665
F2 Zr1 F1 90.0 . 13_665
F2 Zr1 F1 90.0 13_665 .
F2 Zr1 F1 90.000(1) 22 .
F2 Zr1 F1 90.0 10_665 .
F2 Zr1 F1 90.0 . .
F1 Zr1 F1 180.0 13_665 .
Zr1 F1 Cu1 180.0 . .
F2 F2 Zr1 62.3(7) 10_665 .
C2 N1 C6 120.0 . .
C2 N1 Cu1 123.1(7) . .
C6 N1 Cu1 116.6(7) . .
C3 C2 N1 120.0 . .
C2 C3 C4 120.0 . .
C5 C4 C3 120.0 . .
C5 C4 C7 128.2(11) . .
C3 C4 C7 111.8(11) . .
C4 C5 C6 120.0 . .
C5 C6 N1 120.0 . .
C8 C7 C8 118.3(18) . 8_656
C8 C7 C4 123.2(16) . .
N8 C7 C4 118.2(17) 8_656 .
C8 C7 C4 118.2(17) 8_656 .
C7 C8 C7 121.6(19) . 9_566

loop_
_geom_bond_atom_site_label_1
_geom_bond_atom_site_label_2
_geom_bond_distance
_geom_bond_site_symmetry_2
Cu1 F1 2.04(2) .
Cu1 N1 2.056(9) .
Cu1 N1 2.056(9) 12_655
Cu1 N1 2.056(9) 22
Cu1 N1 2.056(9) 23_655
Zr1 F2 1.86(2) 13_665
Zr1 F2 1.86(2) 22
Zr1 F2 1.86(2) 10_665
Zr1 F2 1.86(2) .
Zr1 F1 1.908(19) 13_665
Zr1 F1 1.908(19) .
F2 F2 1.73(4) 10_665
N1 C2 1.3900 .
N1 C6 1.3900 .
C2 C3 1.3900 .
C3 C4 1.3900 .
C4 C5 1.3900 .
C4 C7 1.410(2) .
C5 C6 1.3900 .
C7 C8 1.32(2) .
C7 N8 1.34(2) 8_656
C7 C8 1.34(2) 8_656
C8 C7 1.34(2) 9_566
